data_7246570
loop_
_publ_author_name
'Hosseinpoor, Saeed'
'Pourayoubi, Mehrdad'
'Abrishami, Mozhgan'
'Sobati, Marjan'
'Karimi Ahmadabad, Fatemeh'
'Sabbaghi, Fahimeh'
'Ne\<cas, Marek'
'Du\<sek, Michal'
'Ku\<cer\'akov\'a, Monika'
'Kaur, Manpreet'

_publ_section_title
;
 Competing and directing interactions in new
 phosphoramide/thiophosphoramide structures: energy considerations and
 evidence for CH&#x22EF;HC contacts and aliphatic--aromatic stacking
;
_journal_issue 17
_journal_name_full CrystEngComm
_journal_page_first 2557
_journal_page_last 2569
_journal_paper_doi 10.1039/D3CE00204G
_journal_volume 25
_journal_year 2023
_chemical_formula_moiety 'C17 H15 N2 O3 P'
_chemical_formula_sum 'C17 H15 N2 O3 P'
_chemical_formula_weight 326.28
_space_group_crystal_system triclinic
_space_group_IT_number 2
_space_group_name_Hall '-P 1'
_space_group_name_H-M_alt 'P -1'
_atom_sites_solution_hydrogens mixed
_atom_sites_solution_primary dual
_audit_creation_date 2018-06-20
_audit_creation_method
;
Olex2 1.2
(compiled 2018.05.29 svn.r3508 for OlexSys, GUI svn.r5506)
;
_audit_update_record
;
2022-09-18 deposited with the CCDC.	2023-03-16 downloaded from the CCDC.
;
_cell_angle_alpha 64.525(7)
_cell_angle_beta 76.954(6)
_cell_angle_gamma 66.104(7)
_cell_formula_units_Z 2
_cell_length_a 9.0129(7)
_cell_length_b 10.0163(7)
_cell_length_c 10.4720(7)
_cell_measurement_reflns_used 2984
_cell_measurement_temperature 173(2)
_cell_measurement_theta_max 32.3210
_cell_measurement_theta_min 4.1170
_cell_volume 778.78(11)
_computing_cell_refinement 'CrysAlisPro 1.171.38.46 (Rigaku OD, 2015)'
_computing_data_collection 'CrysAlisPro 1.171.38.46 (Rigaku OD, 2015)'
_computing_data_reduction 'CrysAlisPro 1.171.38.46 (Rigaku OD, 2015)'
_computing_molecular_graphics 'Olex2 (Dolomanov et al., 2009)'
_computing_publication_material 'Olex2 (Dolomanov et al., 2009)'
_computing_structure_refinement 'ShelXL (Sheldrick, 2015)'
_computing_structure_solution 'ShelXT (Sheldrick, 2015)'
_diffrn_ambient_temperature 173(2)
_diffrn_detector 'CCD plate'
_diffrn_detector_area_resol_mean 16.0416
_diffrn_detector_type Eos
_diffrn_measured_fraction_theta_full 0.993
_diffrn_measured_fraction_theta_max 0.876
_diffrn_measurement_details
;
List of Runs (angles in degrees, time in seconds):

  # Type    Start    End  Width  t~exp~   \w     \q     \k     \f   Frames
#--------------------------------------------------------------------------
  1  \w    -50.00  39.00   1.00    1.00    --  -23.96  77.00 -90.00   89
  2  \w     58.00  83.00   1.00    1.00    --   26.15  57.00 -90.00   25
  3  \w     -1.00  93.00   1.00    1.00    --   26.15  77.00-180.00   94
  4  \w    -14.00  65.00   1.00    1.00    --   26.15 -99.00   0.00   79
  5  \w    -22.00   3.00   1.00    1.00    --  -23.96 -77.00 150.00   25
  6  \w    -39.00  53.00   1.00    1.00    --   26.15 -77.00  60.00   92
  7  \w    -92.00 -66.00   1.00    1.00    --  -23.96 -77.00 150.00   26
;
_diffrn_measurement_device 'four-circle diffractometer'
_diffrn_measurement_device_type 'Rigaku, Oxford diffraction'
_diffrn_measurement_method '\w scans'
_diffrn_orient_matrix_type 'CrysAlisPro convention (1999,Acta A55,543-557)'
_diffrn_orient_matrix_UB_11 0.0594742000
_diffrn_orient_matrix_UB_12 -0.0769472000
_diffrn_orient_matrix_UB_13 0.0174312000
_diffrn_orient_matrix_UB_21 -0.0481205000
_diffrn_orient_matrix_UB_22 -0.0225308000
_diffrn_orient_matrix_UB_23 -0.0264479000
_diffrn_orient_matrix_UB_31 0.0398120000
_diffrn_orient_matrix_UB_32 0.0241800000
_diffrn_orient_matrix_UB_33 -0.0681783000
_diffrn_radiation_monochromator graphite
_diffrn_radiation_probe x-ray
_diffrn_radiation_type MoK\a
_diffrn_radiation_wavelength 0.71073
_diffrn_reflns_av_R_equivalents 0.0266
_diffrn_reflns_av_unetI/netI 0.0444
_diffrn_reflns_Laue_measured_fraction_full 0.993
_diffrn_reflns_Laue_measured_fraction_max 0.876
_diffrn_reflns_limit_h_max 13
_diffrn_reflns_limit_h_min -13
_diffrn_reflns_limit_k_max 14
_diffrn_reflns_limit_k_min -14
_diffrn_reflns_limit_l_max 14
_diffrn_reflns_limit_l_min -14
_diffrn_reflns_number 8741
_diffrn_reflns_point_group_measured_fraction_full 0.993
_diffrn_reflns_point_group_measured_fraction_max 0.876
_diffrn_reflns_theta_full 25.242
_diffrn_reflns_theta_max 32.808
_diffrn_reflns_theta_min 3.386
_diffrn_source 'fine-focus sealed X-ray tube'
_diffrn_source_type 'Enhance (Mo) X-ray Source'
_exptl_absorpt_coefficient_mu 0.193
_exptl_absorpt_correction_T_max 1.00000
_exptl_absorpt_correction_T_min 0.84712
_exptl_absorpt_correction_type multi-scan
_exptl_absorpt_process_details
;
CrysAlisPro 1.171.38.46 (Rigaku Oxford Diffraction, 2015)
Empirical absorption correction using spherical harmonics,
 implemented in SCALE3 ABSPACK scaling algorithm.
;
_exptl_crystal_colour colourless
_exptl_crystal_colour_primary colourless
_exptl_crystal_density_diffrn 1.391
_exptl_crystal_description prism
_exptl_crystal_F_000 340
_exptl_crystal_recrystallization_method 'Re-crystallisation from solvent'
_exptl_crystal_size_max 0.4
_exptl_crystal_size_mid 0.28
_exptl_crystal_size_min 0.26
_refine_diff_density_max 0.360
_refine_diff_density_min -0.329
_refine_diff_density_rms 0.057
_refine_ls_extinction_coef 0.020(3)
_refine_ls_extinction_expression Fc^*^=kFc[1+0.001xFc^2^\l^3^/sin(2\q)]^-1/4^
_refine_ls_extinction_method 'SHELXL-2018/1 (Sheldrick 2018)'
_refine_ls_goodness_of_fit_ref 1.036
_refine_ls_hydrogen_treatment mixed
_refine_ls_matrix_type full
_refine_ls_number_parameters 213
_refine_ls_number_reflns 5069
_refine_ls_number_restraints 0
_refine_ls_restrained_S_all 1.036
_refine_ls_R_factor_all 0.0569
_refine_ls_R_factor_gt 0.0434
_refine_ls_shift/su_max 0.000
_refine_ls_shift/su_mean 0.000
_refine_ls_structure_factor_coef Fsqd
_refine_ls_weighting_details 'w=1/[\s^2^(Fo^2^)+(0.0516P)^2^+0.1670P] where P=(Fo^2^+2Fc^2^)/3'
_refine_ls_weighting_scheme calc
_refine_ls_wR_factor_gt 0.1053
_refine_ls_wR_factor_ref 0.1159
_reflns_Friedel_coverage 0.000
_reflns_number_gt 4123
_reflns_number_total 5069
_reflns_threshold_expression 'I > 2\s(I)'
_cod_data_source_file d3ce00204g2.cif
_cod_data_source_block at-fk-32
_cod_depositor_comments
;
The following automatic conversions were performed:

data item '_geom_angle_publ_flag' value 'No' was changed to 'no' in
accordance with the
/home/data/users/saulius/crontab/automatic-downloads/rss-feeds/RSC/lib/dictionaries/cif_core.dic
dictionary named 'cif_core.dic' version 2.4.2 last updated on
2011-04-26 (51 times).

data item '_geom_angle_publ_flag' value 'Yes' was changed to 'yes' in
accordance with the
/home/data/users/saulius/crontab/automatic-downloads/rss-feeds/RSC/lib/dictionaries/cif_core.dic
dictionary named 'cif_core.dic' version 2.4.2 last updated on
2011-04-26 (12 times).

data item '_geom_bond_publ_flag' value 'No' was changed to 'no' in
accordance with the
/home/data/users/saulius/crontab/automatic-downloads/rss-feeds/RSC/lib/dictionaries/cif_core.dic
dictionary named 'cif_core.dic' version 2.4.2 last updated on
2011-04-26 (32 times).

data item '_geom_bond_publ_flag' value 'Yes' was changed to 'yes' in
accordance with the
/home/data/users/saulius/crontab/automatic-downloads/rss-feeds/RSC/lib/dictionaries/cif_core.dic
dictionary named 'cif_core.dic' version 2.4.2 last updated on
2011-04-26 (8 times).

Automatic conversion script
Id: cif_fix_values 7556 2019-12-06 15:28:31Z antanas 

 Adding full bibliography for 7246569--7246573.cif.
;
_cod_database_code 7246570
_shelx_shelxl_version_number 2018/1
_chemical_oxdiff_formula 'C17 H15 N2 O3 P1'
_chemical_oxdiff_usercomment 'Pourayoubi's AT-FK-32'
_shelx_space_group_comment
;
The symmetry employed for this shelxl refinement is uniquely defined
by the following loop, which should always be used as a source of
symmetry information in preference to the above space-group names.
They are only intended as comments.
;
_shelx_estimated_absorpt_t_max 0.952
_shelx_estimated_absorpt_t_min 0.927
_reflns_odcompleteness_completeness 99.85
_reflns_odcompleteness_iscentric 1
_reflns_odcompleteness_theta 30.44
_olex2_refinement_description
;
1. Fixed Uiso
 At 1.2 times of:
  All C(H) groups
2.a Aromatic/amide H refined with riding coordinates:
 C2(H2A), C3(H3), C4(H4), C5(H5), C7(H7), C8(H8), C9(H9), C10(H10), C11(H11),
 C13(H13), C14(H14), C15(H15), C16(H16), C17(H17)
;
_olex2_exptl_crystal_mounting_method 'POLYMER LOOP'
_olex2_submission_special_instructions 'No special instructions were received'
_oxdiff_exptl_absorpt_empirical_details
;
Empirical correction (ABSPACK) includes:
- Absorption correction using spherical harmonics
- Frame scaling
;
_oxdiff_exptl_absorpt_empirical_full_max 1.288
_oxdiff_exptl_absorpt_empirical_full_min 0.708

loop_
_space_group_symop_operation_xyz
'x, y, z'
'-x, -y, -z'

loop_
_atom_site_label
_atom_site_type_symbol
_atom_site_fract_x
_atom_site_fract_y
_atom_site_fract_z
_atom_site_U_iso_or_equiv
_atom_site_adp_type
_atom_site_occupancy
_atom_site_site_symmetry_order
_atom_site_calc_flag
_atom_site_refinement_flags_posn
_atom_site_refinement_flags_adp
_atom_site_refinement_flags_occupancy
_atom_site_disorder_assembly
_atom_site_disorder_group
P1 P 0.71080(4) 0.67234(4) 0.27654(3) 0.02030(10) Uani 1 1 d . . . . .
O1 O 0.87095(11) 0.68064(12) 0.21503(11) 0.0267(2) Uani 1 1 d . . . . .
O3 O 0.68247(12) 0.51368(11) 0.31306(10) 0.0243(2) Uani 1 1 d . . . . .
O4 O 0.66857(12) 0.66698(13) 0.43357(10) 0.0272(2) Uani 1 1 d . . . . .
N1 N 0.31607(12) 0.97577(13) 0.08761(12) 0.0212(2) Uani 1 1 d . . . . .
N2 N 0.56754(13) 0.81755(14) 0.17603(12) 0.0220(2) Uani 1 1 d . . . . .
H2 H 0.596(2) 0.879(2) 0.097(2) 0.039(5) Uiso 1 1 d . . . . .
C1 C 0.39916(14) 0.84954(15) 0.19260(13) 0.0190(2) Uani 1 1 d . . . . .
C2 C 0.32462(16) 0.75603(16) 0.30861(14) 0.0240(3) Uani 1 1 d . . . . .
H2A H 0.386190 0.668444 0.383473 0.029 Uiso 1 1 calc R . . . .
C3 C 0.15839(17) 0.79562(17) 0.31036(16) 0.0279(3) Uani 1 1 d . . . . .
H3 H 0.104282 0.733805 0.386636 0.033 Uiso 1 1 calc R . . . .
C4 C 0.07086(16) 0.92511(18) 0.20119(16) 0.0288(3) Uani 1 1 d . . . . .
H4 H -0.043112 0.952947 0.200517 0.035 Uiso 1 1 calc R . . . .
C5 C 0.15419(15) 1.01283(17) 0.09306(15) 0.0254(3) Uani 1 1 d . . . . .
H5 H 0.094327 1.103546 0.019123 0.031 Uiso 1 1 calc R . . . .
C6 C 0.68160(15) 0.45635(15) 0.21240(14) 0.0222(2) Uani 1 1 d . . . . .
C7 C 0.57356(17) 0.37873(17) 0.24404(16) 0.0290(3) Uani 1 1 d . . . . .
H7 H 0.500654 0.372895 0.325810 0.035 Uiso 1 1 calc R . . . .
C8 C 0.5733(2) 0.30962(19) 0.15465(19) 0.0369(3) Uani 1 1 d . . . . .
H8 H 0.499302 0.256306 0.174795 0.044 Uiso 1 1 calc R . . . .
C9 C 0.6803(2) 0.31783(19) 0.03613(19) 0.0383(4) Uani 1 1 d . . . . .
H9 H 0.680919 0.268647 -0.024031 0.046 Uiso 1 1 calc R . . . .
C10 C 0.78649(19) 0.3978(2) 0.00513(18) 0.0362(3) Uani 1 1 d . . . . .
H10 H 0.859239 0.403951 -0.076759 0.043 Uiso 1 1 calc R . . . .
C11 C 0.78723(17) 0.46892(18) 0.09283(16) 0.0288(3) Uani 1 1 d . . . . .
H11 H 0.858776 0.525108 0.071295 0.035 Uiso 1 1 calc R . . . .
C12 C 0.73188(15) 0.74086(16) 0.48442(14) 0.0219(2) Uani 1 1 d . . . . .
C13 C 0.83015(18) 0.64512(17) 0.59660(16) 0.0286(3) Uani 1 1 d . . . . .
H13 H 0.858383 0.533747 0.633116 0.034 Uiso 1 1 calc R . . . .
C14 C 0.88708(19) 0.7147(2) 0.65521(17) 0.0346(3) Uani 1 1 d . . . . .
H14 H 0.954855 0.650526 0.732744 0.041 Uiso 1 1 calc R . . . .
C15 C 0.8459(2) 0.8767(2) 0.60162(19) 0.0388(4) Uani 1 1 d . . . . .
H15 H 0.883670 0.923878 0.643203 0.047 Uiso 1 1 calc R . . . .
C16 C 0.7498(2) 0.9697(2) 0.4876(2) 0.0449(4) Uani 1 1 d . . . . .
H16 H 0.724097 1.080840 0.449141 0.054 Uiso 1 1 calc R . . . .
C17 C 0.6905(2) 0.90242(18) 0.42860(18) 0.0367(3) Uani 1 1 d . . . . .
H17 H 0.622509 0.966548 0.351174 0.044 Uiso 1 1 calc R . . . .

loop_
_atom_site_aniso_label
_atom_site_aniso_U_11
_atom_site_aniso_U_22
_atom_site_aniso_U_33
_atom_site_aniso_U_23
_atom_site_aniso_U_13
_atom_site_aniso_U_12
P1 0.01942(16) 0.02440(17) 0.01668(16) -0.00571(12) -0.00194(11) -0.00913(12)
O1 0.0192(4) 0.0327(5) 0.0246(5) -0.0074(4) -0.0010(4) -0.0097(4)
O3 0.0296(5) 0.0246(5) 0.0193(4) -0.0062(4) -0.0016(4) -0.0121(4)
O4 0.0313(5) 0.0394(6) 0.0186(5) -0.0110(4) 0.0002(4) -0.0209(4)
N1 0.0190(5) 0.0238(5) 0.0211(5) -0.0073(4) -0.0011(4) -0.0091(4)
N2 0.0185(5) 0.0252(5) 0.0181(5) -0.0026(4) -0.0013(4) -0.0094(4)
C1 0.0194(5) 0.0212(6) 0.0186(6) -0.0085(5) 0.0002(4) -0.0090(4)
C2 0.0259(6) 0.0241(6) 0.0215(6) -0.0069(5) 0.0026(5) -0.0123(5)
C3 0.0271(6) 0.0315(7) 0.0296(7) -0.0140(6) 0.0084(5) -0.0173(6)
C4 0.0199(6) 0.0387(8) 0.0332(7) -0.0174(6) 0.0036(5) -0.0142(5)
C5 0.0188(5) 0.0303(7) 0.0279(7) -0.0114(6) -0.0018(5) -0.0087(5)
C6 0.0221(5) 0.0204(6) 0.0222(6) -0.0069(5) -0.0054(5) -0.0047(4)
C7 0.0301(7) 0.0255(7) 0.0300(7) -0.0071(6) -0.0024(6) -0.0117(5)
C8 0.0433(8) 0.0270(7) 0.0441(9) -0.0096(7) -0.0133(7) -0.0145(6)
C9 0.0482(9) 0.0289(8) 0.0391(9) -0.0177(7) -0.0168(7) -0.0022(6)
C10 0.0340(8) 0.0406(9) 0.0287(8) -0.0177(7) -0.0023(6) -0.0031(6)
C11 0.0233(6) 0.0366(8) 0.0260(7) -0.0122(6) -0.0016(5) -0.0096(5)
C12 0.0213(5) 0.0266(6) 0.0192(6) -0.0090(5) -0.0009(4) -0.0095(5)
C13 0.0326(7) 0.0247(6) 0.0284(7) -0.0070(6) -0.0101(5) -0.0088(5)
C14 0.0377(8) 0.0393(8) 0.0305(8) -0.0119(7) -0.0121(6) -0.0134(7)
C15 0.0490(9) 0.0414(9) 0.0392(9) -0.0228(8) -0.0032(7) -0.0202(8)
C16 0.0654(12) 0.0246(7) 0.0468(10) -0.0141(7) -0.0138(9) -0.0117(7)
C17 0.0463(9) 0.0257(7) 0.0322(8) -0.0063(6) -0.0163(7) -0.0048(6)

loop_
_atom_type_symbol
_atom_type_description
_atom_type_scat_dispersion_real
_atom_type_scat_dispersion_imag
_atom_type_scat_source
C C 0.0033 0.0016 'International Tables Vol C Tables 4.2.6.8 and 6.1.1.4'
H H 0.0000 0.0000 'International Tables Vol C Tables 4.2.6.8 and 6.1.1.4'
N N 0.0061 0.0033 'International Tables Vol C Tables 4.2.6.8 and 6.1.1.4'
O O 0.0106 0.0060 'International Tables Vol C Tables 4.2.6.8 and 6.1.1.4'
P P 0.1023 0.0942 'International Tables Vol C Tables 4.2.6.8 and 6.1.1.4'

loop_
_geom_angle_atom_site_label_1
_geom_angle_atom_site_label_2
_geom_angle_atom_site_label_3
_geom_angle
_geom_angle_site_symmetry_1
_geom_angle_site_symmetry_3
_geom_angle_publ_flag
O1 P1 O3 117.56(6) . . yes
O1 P1 O4 115.37(5) . . yes
O1 P1 N2 110.96(6) . . yes
O3 P1 O4 94.55(5) . . yes
O3 P1 N2 107.96(6) . . yes
O4 P1 N2 109.17(6) . . yes
C6 O3 P1 124.68(9) . . yes
C12 O4 P1 121.68(8) . . yes
C1 N1 C5 118.18(11) . . no
P1 N2 H2 117.9(13) . . yes
C1 N2 P1 129.39(9) . . yes
C1 N2 H2 112.3(13) . . yes
N1 C1 N2 114.18(11) . . yes
N1 C1 C2 122.77(12) . . no
C2 C1 N2 123.05(12) . . no
C1 C2 H2A 121.1 . . no
C3 C2 C1 117.76(13) . . no
C3 C2 H2A 121.1 . . no
C2 C3 H3 120.0 . . no
C4 C3 C2 120.10(12) . . no
C4 C3 H3 120.0 . . no
C3 C4 H4 121.0 . . no
C5 C4 C3 118.04(12) . . no
C5 C4 H4 121.0 . . no
N1 C5 C4 123.12(14) . . no
N1 C5 H5 118.4 . . no
C4 C5 H5 118.4 . . no
C7 C6 O3 115.53(12) . . no
C7 C6 C11 121.77(13) . . no
C11 C6 O3 122.62(12) . . no
C6 C7 H7 120.5 . . no
C6 C7 C8 118.91(14) . . no
C8 C7 H7 120.5 . . no
C7 C8 H8 119.9 . . no
C9 C8 C7 120.30(15) . . no
C9 C8 H8 119.9 . . no
C8 C9 H9 120.0 . . no
C8 C9 C10 119.99(14) . . no
C10 C9 H9 120.0 . . no
C9 C10 H10 119.8 . . no
C11 C10 C9 120.41(15) . . no
C11 C10 H10 119.8 . . no
C6 C11 C10 118.60(14) . . no
C6 C11 H11 120.7 . . no
C10 C11 H11 120.7 . . no
C13 C12 O4 116.95(12) . . no
C17 C12 O4 121.12(12) . . no
C17 C12 C13 121.86(13) . . no
C12 C13 H13 120.7 . . no
C12 C13 C14 118.62(13) . . no
C14 C13 H13 120.7 . . no
C13 C14 H14 119.8 . . no
C15 C14 C13 120.48(14) . . no
C15 C14 H14 119.8 . . no
C14 C15 H15 120.1 . . no
C16 C15 C14 119.76(14) . . no
C16 C15 H15 120.1 . . no
C15 C16 H16 119.7 . . no
C15 C16 C17 120.57(15) . . no
C17 C16 H16 119.7 . . no
C12 C17 C16 118.69(15) . . no
C12 C17 H17 120.7 . . no
C16 C17 H17 120.7 . . no

loop_
_geom_bond_atom_site_label_1
_geom_bond_atom_site_label_2
_geom_bond_distance
_geom_bond_site_symmetry_2
_geom_bond_publ_flag
P1 O1 1.4618(10) . yes
P1 O3 1.5808(10) . yes
P1 O4 1.5843(10) . yes
P1 N2 1.6327(12) . yes
O3 C6 1.4031(15) . yes
O4 C12 1.4054(15) . yes
N1 C1 1.3331(17) . yes
N1 C5 1.3459(16) . no
N2 H2 0.84(2) . no
N2 C1 1.4039(15) . yes
C1 C2 1.4024(17) . no
C2 H2A 0.9500 . no
C2 C3 1.3838(19) . no
C3 H3 0.9500 . no
C3 C4 1.384(2) . no
C4 H4 0.9500 . no
C4 C5 1.383(2) . no
C5 H5 0.9500 . no
C6 C7 1.3815(18) . no
C6 C11 1.3833(19) . no
C7 H7 0.9500 . no
C7 C8 1.384(2) . no
C8 H8 0.9500 . no
C8 C9 1.383(3) . no
C9 H9 0.9500 . no
C9 C10 1.386(2) . no
C10 H10 0.9500 . no
C10 C11 1.386(2) . no
C11 H11 0.9500 . no
C12 C13 1.3772(19) . no
C12 C17 1.377(2) . no
C13 H13 0.9500 . no
C13 C14 1.3879(19) . no
C14 H14 0.9500 . no
C14 C15 1.381(2) . no
C15 H15 0.9500 . no
C15 C16 1.378(3) . no
C16 H16 0.9500 . no
C16 C17 1.387(2) . no
C17 H17 0.9500 . no

loop_
_geom_hbond_atom_site_label_D
_geom_hbond_atom_site_label_H
_geom_hbond_atom_site_label_A
_geom_hbond_distance_DH
_geom_hbond_distance_HA
_geom_hbond_distance_DA
_geom_hbond_angle_DHA
_geom_hbond_site_symmetry_A
_geom_hbond_publ_flag
N2 H2 N1 0.84(2) 2.08(2) 2.9229(16) 174.7(18) 2_675 yes
C5 H5 O1 0.95 2.53 3.3365(19) 142.2 2_675 yes
C10 H10 O1 0.95 2.55 3.4416(18) 155.5 2_765 yes
C11 H11 O1 0.95 2.63 3.2819(18) 125.9 . yes
C13 H13 O1 0.95 2.77 3.3965(18) 124.4 2_766 yes

loop_
_geom_torsion_atom_site_label_1
_geom_torsion_atom_site_label_2
_geom_torsion_atom_site_label_3
_geom_torsion_atom_site_label_4
_geom_torsion
_geom_torsion_site_symmetry_1
_geom_torsion_site_symmetry_2
_geom_torsion_site_symmetry_3
_geom_torsion_site_symmetry_4
_geom_torsion_publ_flag
P1 O3 C6 C7 -144.85(11) . . . . ?
P1 O3 C6 C11 38.37(17) . . . . ?
P1 O4 C12 C13 -118.04(12) . . . . ?
P1 O4 C12 C17 65.07(16) . . . . ?
P1 N2 C1 N1 -177.58(9) . . . . ?
P1 N2 C1 C2 1.74(19) . . . . ?
O1 P1 O3 C6 -66.22(11) . . . . ?
O1 P1 O4 C12 30.49(12) . . . . ?
O1 P1 N2 C1 177.02(11) . . . . ?
O3 P1 O4 C12 153.96(10) . . . . ?
O3 P1 N2 C1 46.85(13) . . . . ?
O3 C6 C7 C8 -175.72(13) . . . . ?
O3 C6 C11 C10 174.90(13) . . . . ?
O4 P1 O3 C6 172.01(10) . . . . ?
O4 P1 N2 C1 -54.74(13) . . . . ?
O4 C12 C13 C14 -176.21(13) . . . . ?
O4 C12 C17 C16 176.73(15) . . . . ?
N1 C1 C2 C3 1.87(19) . . . . ?
N2 P1 O3 C6 60.17(11) . . . . ?
N2 P1 O4 C12 -95.24(11) . . . . ?
N2 C1 C2 C3 -177.39(12) . . . . ?
C1 N1 C5 C4 -0.9(2) . . . . ?
C1 C2 C3 C4 -0.97(19) . . . . ?
C2 C3 C4 C5 -0.7(2) . . . . ?
C3 C4 C5 N1 1.7(2) . . . . ?
C5 N1 C1 N2 178.35(11) . . . . ?
C5 N1 C1 C2 -0.97(18) . . . . ?
C6 C7 C8 C9 0.3(2) . . . . ?
C7 C6 C11 C10 -1.7(2) . . . . ?
C7 C8 C9 C10 -1.1(2) . . . . ?
C8 C9 C10 C11 0.5(2) . . . . ?
C9 C10 C11 C6 0.9(2) . . . . ?
C11 C6 C7 C8 1.1(2) . . . . ?
C12 C13 C14 C15 -0.1(2) . . . . ?
C13 C12 C17 C16 0.0(2) . . . . ?
C13 C14 C15 C16 -1.1(3) . . . . ?
C14 C15 C16 C17 1.8(3) . . . . ?
C15 C16 C17 C12 -1.2(3) . . . . ?
C17 C12 C13 C14 0.7(2) . . . . ?
